data_4100300
_journal_name_full 'Journal of the American Chemical Society'
_journal_year 2005
_chemical_formula_sum 'C35 H30 B N7 O S4 Zn'
_chemical_formula_weight 769.08
_space_group_IT_number 2
_symmetry_cell_setting triclinic
_symmetry_space_group_name_Hall '-P 1'
_symmetry_space_group_name_H-M 'P -1'
_cell_angle_alpha 105.875(3)
_cell_angle_beta 92.654(3)
_cell_angle_gamma 96.521(3)
_cell_formula_units_Z 2
_cell_length_a 9.9894(14)
_cell_length_b 10.6153(15)
_cell_length_c 17.306(2)
_cell_measurement_temperature 243(2)
_cell_volume 1748.0(4)
_diffrn_ambient_temperature 243(2)
_exptl_crystal_density_diffrn 1.461
_cod_depositor_comments
;
The following automatic conversions were performed:
'_symmetry_cell_setting' value 'Triclinic' changed to 'triclinic'
according to '/home/saulius/struct/CIF-dictionaries/cif_core.dic'
dictionary named 'cif_core.dic' version 2.4.1 from 2010-06-29.

Automatic conversion script
Id: cif_fix_enum 1527 2010-12-29 10:47:43Z saulius 
;
_cod_database_code 4100300

loop_
_symmetry_equiv_pos_as_xyz
'x, y, z'
'-x, -y, -z'

loop_
_atom_site_label
_atom_site_type_symbol
_atom_site_fract_x
_atom_site_fract_y
_atom_site_fract_z
_atom_site_U_iso_or_equiv
_atom_site_adp_type
_atom_site_occupancy
_atom_site_symmetry_multiplicity
_atom_site_calc_flag
_atom_site_refinement_flags
_atom_site_disorder_assembly
_atom_site_disorder_group
Zn Zn -0.34166(5) -0.87811(5) -0.25930(3) 0.03386(16) Uani 1 1 d . . .
S1 S -0.19976(11) -0.80640(10) -0.13733(6) 0.0349(3) Uani 1 1 d . . .
S2 S -0.46843(10) -0.70273(11) -0.25561(7) 0.0405(3) Uani 1 1 d . . .
S3 S -0.19259(10) -0.88805(11) -0.36220(6) 0.0365(3) Uani 1 1 d . . .
S4 S -0.46378(12) -1.08187(12) -0.28154(7) 0.0469(3) Uani 1 1 d . . .
N1 N -0.3412(4) -1.1261(4) -0.1274(2) 0.0431(10) Uani 1 1 d . . .
H3 H -0.414(4) -1.118(4) -0.145(2) 0.027(13) Uiso 1 1 d . . .
N11 N -0.1837(3) -0.5526(3) -0.15448(19) 0.0315(8) Uani 1 1 d . . .
N12 N -0.2318(3) -0.5685(3) -0.03454(19) 0.0333(8) Uani 1 1 d . . .
N21 N -0.2444(3) -0.5793(3) -0.30668(19) 0.0332(8) Uani 1 1 d . . .
N22 N -0.4306(3) -0.6066(3) -0.38488(19) 0.0353(8) Uani 1 1 d . . .
N31 N -0.0345(3) -0.6702(3) -0.26014(19) 0.0315(8) Uani 1 1 d . . .
N32 N 0.0696(3) -0.8428(3) -0.3021(2) 0.0359(9) Uani 1 1 d . . .
O1 O -0.1425(4) -1.1758(3) -0.1779(2) 0.0661(11) Uani 1 1 d . . .
C1 C -0.3241(5) -1.1735(4) -0.2723(3) 0.0558(14) Uani 1 1 d . . .
H1A H -0.3559 -1.2676 -0.2966 0.067 Uiso 1 1 calc R . .
H1B H -0.2531 -1.1482 -0.3044 0.067 Uiso 1 1 calc R . .
C2 C -0.2607(5) -1.1575(4) -0.1886(3) 0.0471(13) Uani 1 1 d . . .
C11 C -0.2031(4) -0.6392(4) -0.1099(2) 0.0311(10) Uani 1 1 d . . .
C12 C -0.2002(4) -0.4286(4) -0.1059(3) 0.0419(11) Uani 1 1 d . . .
H12A H -0.1911 -0.3503 -0.1218 0.050 Uiso 1 1 calc R . .
C13 C -0.2308(4) -0.4374(4) -0.0335(3) 0.0418(11) Uani 1 1 d . . .
H13A H -0.2485 -0.3679 0.0101 0.050 Uiso 1 1 calc R . .
C21 C -0.3768(4) -0.6269(4) -0.3162(2) 0.0328(10) Uani 1 1 d . . .
C22 C -0.2163(4) -0.5295(4) -0.3716(3) 0.0425(12) Uani 1 1 d . . .
H22A H -0.1312 -0.4905 -0.3804 0.051 Uiso 1 1 calc R . .
C23 C -0.3288(4) -0.5460(4) -0.4190(3) 0.0428(12) Uani 1 1 d . . .
H23A H -0.3377 -0.5212 -0.4670 0.051 Uiso 1 1 calc R . .
C31 C -0.0511(4) -0.7964(4) -0.3062(2) 0.0334(10) Uani 1 1 d . . .
C32 C 0.0982(4) -0.6384(4) -0.2273(3) 0.0408(11) Uani 1 1 d . . .
H32A H 0.1369 -0.5562 -0.1929 0.049 Uiso 1 1 calc R . .
C33 C 0.1616(4) -0.7440(5) -0.2526(3) 0.0458(12) Uani 1 1 d . . .
H33A H 0.2524 -0.7501 -0.2392 0.055 Uiso 1 1 calc R . .
C41 C -0.2567(4) -0.6165(4) 0.0341(2) 0.0323(10) Uani 1 1 d . . .
C42 C -0.3637(4) -0.5784(4) 0.0782(2) 0.0386(11) Uani 1 1 d . . .
H42A H -0.4217 -0.5250 0.0618 0.046 Uiso 1 1 calc R . .
C43 C -0.3863(4) -0.6191(4) 0.1469(2) 0.0452(12) Uani 1 1 d . . .
H43A H -0.4590 -0.5925 0.1773 0.054 Uiso 1 1 calc R . .
C44 C -0.3023(5) -0.6977(4) 0.1705(3) 0.0485(13) Uani 1 1 d . . .
H44A H -0.3193 -0.7277 0.2158 0.058 Uiso 1 1 calc R . .
C45 C -0.1931(5) -0.7329(4) 0.1275(3) 0.0463(12) Uani 1 1 d . . .
H45A H -0.1340 -0.7843 0.1448 0.056 Uiso 1 1 calc R . .
C46 C -0.1698(4) -0.6927(4) 0.0585(2) 0.0392(11) Uani 1 1 d . . .
H46A H -0.0957 -0.7172 0.0290 0.047 Uiso 1 1 calc R . .
C51 C -0.5700(4) -0.6362(4) -0.4153(2) 0.0357(10) Uani 1 1 d . . .
C52 C -0.6619(5) -0.5635(5) -0.3745(3) 0.0465(12) Uani 1 1 d . . .
H52A H -0.6339 -0.4952 -0.3271 0.056 Uiso 1 1 calc R . .
C53 C -0.7963(5) -0.5910(6) -0.4032(3) 0.0624(15) Uani 1 1 d . . .
H53A H -0.8596 -0.5414 -0.3747 0.075 Uiso 1 1 calc R . .
C54 C -0.8382(6) -0.6871(6) -0.4711(4) 0.0684(17) Uani 1 1 d . . .
H54A H -0.9301 -0.7054 -0.4899 0.082 Uiso 1 1 calc R . .
C55 C -0.7449(7) -0.7583(5) -0.5127(3) 0.0716(17) Uani 1 1 d . . .
H55A H -0.7738 -0.8252 -0.5605 0.086 Uiso 1 1 calc R . .
C56 C -0.6095(6) -0.7337(4) -0.4858(3) 0.0530(13) Uani 1 1 d . . .
H56A H -0.5461 -0.7825 -0.5150 0.064 Uiso 1 1 calc R . .
C61 C 0.0966(4) -0.9761(4) -0.3356(2) 0.0365(10) Uani 1 1 d . . .
C62 C 0.0471(4) -1.0727(4) -0.3018(2) 0.0410(11) Uani 1 1 d . . .
H62A H -0.0093 -1.0532 -0.2593 0.049 Uiso 1 1 calc R . .
C63 C 0.0802(5) -1.1976(5) -0.3303(3) 0.0528(13) Uani 1 1 d . . .
H63A H 0.0462 -1.2638 -0.3071 0.063 Uiso 1 1 calc R . .
C64 C 0.1622(5) -1.2279(5) -0.3923(3) 0.0652(15) Uani 1 1 d . . .
H64A H 0.1849 -1.3139 -0.4114 0.078 Uiso 1 1 calc R . .
C65 C 0.2105(6) -1.1317(6) -0.4260(3) 0.0763(18) Uani 1 1 d . . .
H65A H 0.2652 -1.1522 -0.4693 0.092 Uiso 1 1 calc R . .
C66 C 0.1801(5) -1.0050(5) -0.3974(3) 0.0676(17) Uani 1 1 d . . .
H66A H 0.2162 -0.9385 -0.4198 0.081 Uiso 1 1 calc R . .
C71 C -0.3143(4) -1.1128(4) -0.0441(3) 0.0362(10) Uani 1 1 d . . .
C72 C -0.1843(5) -1.0889(4) -0.0072(3) 0.0496(12) Uani 1 1 d . . .
H72A H -0.1089 -1.0821 -0.0370 0.060 Uiso 1 1 calc R . .
C73 C -0.1678(5) -1.0749(4) 0.0760(3) 0.0583(14) Uani 1 1 d . . .
H73A H -0.0802 -1.0577 0.1021 0.070 Uiso 1 1 calc R . .
C74 C -0.2776(6) -1.0860(5) 0.1197(3) 0.0576(14) Uani 1 1 d . . .
H74A H -0.2650 -1.0758 0.1753 0.069 Uiso 1 1 calc R . .
C75 C -0.4046(5) -1.1118(4) 0.0822(3) 0.0524(13) Uani 1 1 d . . .
H75A H -0.4797 -1.1192 0.1123 0.063 Uiso 1 1 calc R . .
C76 C -0.4243(4) -1.1271(4) 0.0006(3) 0.0422(11) Uani 1 1 d . . .
H76A H -0.5123 -1.1472 -0.0249 0.051 Uiso 1 1 calc R . .
B B -0.1319(5) -0.5649(5) -0.2396(3) 0.0365(12) Uani 1 1 d . . .
H1 H -0.079(3) -0.469(3) -0.2362(18) 0.026(9) Uiso 1 1 d . . .
